data_2000384
loop_
_publ_author_name
'Staples, R. J.'
'Khan, Md. N. I.'
'Wang, S.'
'Fackler, Jnr, J. P.'

_publ_section_title
;
 Structure of <i>trans</i>-dicyanobis(triphenylphosphine)platinum(II)
 dimethanol solvate
;
_journal_issue 12
_journal_name_full 'Acta Crystallographica Section C'
_journal_page_first 2213
_journal_page_last 2215
_journal_paper_doi 10.1107/S0108270192003512
_journal_volume 48
_journal_year 1992
_chemical_formula_moiety 'C38 H30 N2 P2 Pt1,2(C1 H4 O1)'
_chemical_formula_sum 'C40 H38 N2 O2 P2 Pt'
_chemical_formula_weight 835.790
_space_group_IT_number 2
_space_group_name_Hall '-P 1'
_space_group_name_H-M_alt 'P -1'
_symmetry_cell_setting triclinic
_symmetry_space_group_name_H-M 'P -1'
_cell_angle_alpha 111.000(10)
_cell_angle_beta 104.070(10)
_cell_angle_gamma 90.650(10)
_cell_formula_units_Z 1
_cell_length_a 7.7360(10)
_cell_length_b 10.406(2)
_cell_length_c 12.111(3)
_cell_volume 877.6(3)
_diffrn_radiation_type 'Mo K\a'
_diffrn_radiation_wavelength 0.7103
_exptl_absorpt_coefficient_mu 4.163
_exptl_crystal_density_diffrn 1.581
_exptl_crystal_F_000 416
_cod_data_source_file cr0418.cif
_cod_data_source_block cr0418a
_cod_depositor_comments
;
 Marking attached hydrogen atoms.

 Antanas Vaitkus,
 2018-06-16
;
_cod_original_cell_volume 877.7(3)
_cod_original_formula_sum 'C40 H38 N2 O2 P2 Pt1'
_cod_database_code 2000384

loop_
_space_group_symop_id
_space_group_symop_operation_xyz
1 x,y,z
2 -x,-y,-z

loop_
_atom_site_label
_atom_site_fract_x
_atom_site_fract_y
_atom_site_fract_z
_atom_site_U_iso_or_equiv
_atom_site_attached_hydrogens
Pt .0 .0 .0 .0190(10) 0
P(1) -.08410(10) .12990(10) .17640(10) .0200(10) 0
N(1) -.0631(5) .2338(3) -.1080(3) .0490(10) 0
C(1) -.0412(4) .1489(4) -.0674(3) .0330(10) 0
C(2) -.2085(4) .0181(3) .2236(3) .0220(10) 0
C(3) -.3508(4) -.0734(3) .1341(3) .0310(10) 0
C(4) -.4562(4) -.1566(3) .1653(3) .0360(10) 0
C(5) -.4185(4) -.1503(3) .2846(3) .0360(10) 0
C(6) -.2740(4) -.0622(4) .3730(3) .0350(10) 0
C(7) -.1696(4) .0230(3) .3429(3) .0280(10) 0
C(8) -.2277(4) .2661(3) .1686(3) .0230(10) 0
C(9) -.1644(4) .3792(3) .1472(3) .0300(10) 0
C(10) -.2742(5) .4810(3) .1383(3) .0360(10) 0
C(11) -.4459(5) .4721(4) .1507(3) .0380(10) 0
C(12) -.5080(4) .3624(4) .1749(3) .0360(10) 0
C(13) -.4004(4) .2599(3) .1840(3) .0300(10) 0
C(14) .1096(4) .2151(3) .3056(3) .0230(10) 0
C(15) .2642(4) .1482(3) .3172(3) .0320(10) 0
C(16) .4103(4) .2089(4) .4176(3) .0360(10) 0
C(17) .4062(4) .3360(4) .5064(3) .0320(10) 0
C(18) .2527(5) .4021(4) .4954(3) .0430(10) 0
C(19) .1065(4) .3417(4) .3950(3) .0390(10) 0
C(30) -.1275(5) .3000(4) -.3597(4) .051(2) 0
O -.1969(3) .3779(3) -.2615(3) .0470(10) 1
H(3) -.3758 -.0789 .0509 .037 0
H(4) -.5554 -.2182 .1040 .043 0
H(5) -.4921 -.2071 .3065 .042 0
H(6) -.2463 -.0600 .4554 .041 0
H(7) -.0708 .0848 .4045 .034 0
H(9) -.0448 .3861 .1388 .036 0
H(10) -.2306 .5582 .1233 .043 0
H(11) -.5224 .5420 .1426 .046 0
H(12) -.6266 .3576 .1854 .044 0
H(13) -.4443 .1842 .2009 .035 0
H(15) .2695 .0601 .2558 .038 0
H(16) .5159 .1618 .4256 .044 0
H(17) .5089 .3780 .5749 .039 0
H(18) .2474 .4898 .5573 .051 0
H(19) .0010 .3889 .3877 .047 0
H(30a) -.1605 .3350 -.4244 .061 0
H(30b) -.1756 .2047 -.3897 .061 0
H(30c) .008 .3073 -.3318 .061 0

loop_
_geom_angle_atom_site_label_1
_geom_angle_atom_site_label_2
_geom_angle_atom_site_label_3
_geom_angle
P(1) Pt C(1) 92.20(10)
Pt P(1) C(2) 110.50(10)
C(2) P(1) C(8) 104.40(10)
C(2) P(1) C(14) 106.1(2)
Pt C(1) N(1) 178.7(3)
P(1) C(2) C(7) 122.8(2)
C(2) C(3) C(4) 120.1(3)
C(4) C(5) C(6) 120.1(4)
C(2) C(7) C(6) 119.6(3)
P(1) C(8) C(13) 121.2(3)
C(8) C(9) C(10) 120.0(3)
C(10) C(11) C(12) 120.0(3)
C(8) C(13) C(12) 120.1(4)
P(1) C(14) C(19) 122.2(2)
C(14) C(15) C(16) 119.9(3)
C(16) C(17) C(18) 119.2(3)
C(14) C(19) C(18) 121.3(3)
Pt P(1) C(8) 117.80(10)
Pt P(1) C(14) 111.90(10)
C(8) P(1) C(14) 105.30(10)
P(1) C(2) C(3) 117.3(3)
C(3) C(2) C(7) 119.9(3)
C(3) C(4) C(5) 119.9(3)
C(5) C(6) C(7) 120.3(4)
P(1) C(8) C(9) 119.7(2)
C(9) C(8) C(13) 119.1(3)
C(9) C(10) C(11) 120.4(4)
C(11) C(12) C(13) 120.5(3)
P(1) C(14) C(15) 119.1(2)
C(15) C(14) C(19) 118.7(2)
C(15) C(16) C(17) 121.0(3)
C(17) C(18) C(19) 119.9(3)

loop_
_geom_bond_atom_site_label_1
_geom_bond_atom_site_label_2
_geom_bond_distance
Pt P(1) 2.3320(10)
P(1) C(2) 1.824(4)
P(1) C(14) 1.821(3)
C(2) C(3) 1.396(4)
C(3) C(4) 1.387(6)
C(5) C(6) 1.388(4)
C(8) C(9) 1.400(5)
C(9) C(10) 1.383(5)
C(11) C(12) 1.383(6)
C(14) C(15) 1.394(4)
C(15) C(16) 1.386(4)
C(17) C(18) 1.382(5)
C(30) O 1.409(5)
Pt C(1) 1.991(4)
P(1) C(8) 1.826(3)
N(1) C(1) 1.151(6)
C(2) C(7) 1.384(5)
C(4) C(5) 1.380(6)
C(6) C(7) 1.390(6)
C(8) C(13) 1.397(5)
C(10) C(11) 1.379(6)
C(12) C(13) 1.380(5)
C(14) C(19) 1.378(4)
C(16) C(17) 1.379(4)
C(18) C(19) 1.385(4)
